data_2018381
loop_
_publ_author_name
'Staun, Selena L.'
'Oliver, Allen G.'

_publ_section_title
;
 4-Pyridone--terephthalic acid--water (2/1/2) and bis(3-hydroxypyridinium)
 terephthalate
;
_journal_coeditor_code MX3062
_journal_issue 2
_journal_name_full 'Acta Crystallographica Section C'
_journal_page_first o84
_journal_page_last o87
_journal_paper_doi 10.1107/S0108270111055260
_journal_volume 68
_journal_year 2012
_chemical_formula_iupac '2C5 H5 N O , C8 H6 O4 , 2H2 O'
_chemical_formula_moiety '2(C5 H5 N O), C8 H6 O4, 2(H2 O)'
_chemical_formula_sum 'C18 H20 N2 O8'
_chemical_formula_weight 392.36
_chemical_name_systematic
;
4-Pyridone--terephthalic acid--water (2/1/2)
;
_space_group_IT_number 14
_symmetry_cell_setting monoclinic
_symmetry_space_group_name_Hall '-P 2ybc'
_symmetry_space_group_name_H-M 'P 1 21/c 1'
_atom_sites_solution_hydrogens geom
_atom_sites_solution_primary direct
_atom_sites_solution_secondary difmap
_audit_creation_method SHELXL97
_cell_angle_alpha 90.00
_cell_angle_beta 90.743(4)
_cell_angle_gamma 90.00
_cell_formula_units_Z 2
_cell_length_a 10.412(2)
_cell_length_b 11.994(3)
_cell_length_c 7.1077(17)
_cell_measurement_reflns_used 1679
_cell_measurement_temperature 120(2)
_cell_measurement_theta_max 22.34
_cell_measurement_theta_min 3.33
_cell_volume 887.5(4)
_computing_cell_refinement 'SAINT (Bruker, 2008)'
_computing_data_collection 'APEX2 (Bruker, 2008)'
_computing_data_reduction 'SAINT (Bruker, 2008)'
_computing_molecular_graphics
;
XP (Sheldrick, 2008), POV-Ray (Cason, 2003) and DIAMOND
(Brandenburg, 2009)
;
_computing_publication_material
;
XCIF (Sheldrick, 2008), enCIFer (Allen <i>et al.</i>, 2004) and
publCIF
(Westrip, 2010)
;
_computing_structure_refinement 'SHELXL97 (Sheldrick, 2008)'
_computing_structure_solution 'SHELXS97 (Sheldrick, 2008)'
_diffrn_ambient_temperature 120(2)
_diffrn_detector_area_resol_mean 8.33
_diffrn_measured_fraction_theta_full 0.996
_diffrn_measured_fraction_theta_max 0.996
_diffrn_measurement_device_type 'Bruker APEXII Kappa X8 area-detector'
_diffrn_measurement_method 'combination of \w and \f scans'
_diffrn_radiation_monochromator graphite
_diffrn_radiation_source 'fine-focus sealed tube'
_diffrn_radiation_type MoK\a
_diffrn_radiation_wavelength 0.71073
_diffrn_reflns_av_R_equivalents 0.0703
_diffrn_reflns_av_sigmaI/netI 0.0425
_diffrn_reflns_limit_h_max 13
_diffrn_reflns_limit_h_min -13
_diffrn_reflns_limit_k_max 15
_diffrn_reflns_limit_k_min -16
_diffrn_reflns_limit_l_max 9
_diffrn_reflns_limit_l_min -9
_diffrn_reflns_number 15289
_diffrn_reflns_theta_full 28.37
_diffrn_reflns_theta_max 28.37
_diffrn_reflns_theta_min 1.96
_exptl_absorpt_coefficient_mu 0.117
_exptl_absorpt_correction_T_max 1.0000
_exptl_absorpt_correction_T_min 0.9070
_exptl_absorpt_correction_type numerical
_exptl_absorpt_process_details '(SADABS; Sheldrick, 2008)'
_exptl_crystal_colour colourless
_exptl_crystal_density_diffrn 1.468
_exptl_crystal_density_method 'not measured'
_exptl_crystal_description blade
_exptl_crystal_F_000 412
_exptl_crystal_size_max 0.23
_exptl_crystal_size_mid 0.05
_exptl_crystal_size_min 0.02
_refine_diff_density_max 0.256
_refine_diff_density_min -0.274
_refine_ls_extinction_method none
_refine_ls_goodness_of_fit_ref 1.044
_refine_ls_hydrogen_treatment mixed
_refine_ls_matrix_type full
_refine_ls_number_parameters 134
_refine_ls_number_reflns 2214
_refine_ls_number_restraints 2
_refine_ls_restrained_S_all 1.043
_refine_ls_R_factor_all 0.0754
_refine_ls_R_factor_gt 0.0463
_refine_ls_shift/su_max 0.001
_refine_ls_shift/su_mean 0.000
_refine_ls_structure_factor_coef Fsqd
_refine_ls_weighting_details 'calc w = 1/[\s^2^(Fo^2^)+(0.0387P)^2^+0.3530P] where P=(Fo^2^+2Fc^2^)/3'
_refine_ls_weighting_scheme calc
_refine_ls_wR_factor_gt 0.0916
_refine_ls_wR_factor_ref 0.1037
_reflns_number_gt 1589
_reflns_number_total 2214
_reflns_threshold_expression I>2\s(I)
_cod_data_source_file mx3062.cif
_cod_data_source_block I
_cod_original_cell_volume 887.6(4)
_cod_original_sg_symbol_H-M 'P 21/c'
_cod_database_code 2018381
_cod_database_fobs_code 2018381

loop_
_symmetry_equiv_pos_as_xyz
'x, y, z'
'-x, y+1/2, -z+1/2'
'-x, -y, -z'
'x, -y-1/2, z-1/2'

loop_
_atom_site_type_symbol
_atom_site_label
_atom_site_fract_x
_atom_site_fract_y
_atom_site_fract_z
_atom_site_U_iso_or_equiv
_atom_site_adp_type
_atom_site_calc_flag
_atom_site_refinement_flags
_atom_site_occupancy
_atom_site_symmetry_multiplicity
O O1 0.12796(12) 0.03948(10) 0.35315(18) 0.0213(3) Uani d . 1 1
O O2 0.63524(11) 0.22373(10) 0.42134(18) 0.0198(3) Uani d . 1 1
H H2 0.6367 0.1537 0.4250 0.030 Uiso calc R 1 1
O O3 0.44719(11) 0.19946(10) 0.56596(18) 0.0200(3) Uani d . 1 1
O O4 0.67459(12) 0.01180(10) 0.41366(19) 0.0211(3) Uani d D 1 1
H H4Y 0.6180(16) -0.0389(14) 0.411(3) 0.032 Uiso d D 1 1
H H4Z 0.7349(15) -0.0067(17) 0.488(2) 0.032 Uiso d D 1 1
N N1 -0.01048(14) 0.35054(12) 0.24445(19) 0.0172(3) Uani d . 1 1
H H1N -0.0397 0.4179 0.2194 0.021 Uiso calc R 1 1
C C2 0.11007(16) 0.33728(14) 0.3134(2) 0.0174(4) Uani d . 1 1
H H2A 0.1621 0.4012 0.3343 0.021 Uiso calc R 1 1
C C3 0.15869(16) 0.23485(14) 0.3534(2) 0.0163(4) Uani d . 1 1
H H3A 0.2434 0.2281 0.4036 0.020 Uiso calc R 1 1
C C4 0.08341(16) 0.13732(14) 0.3207(2) 0.0157(4) Uani d . 1 1
C C5 -0.04364(16) 0.15581(14) 0.2505(2) 0.0176(4) Uani d . 1 1
H H5A -0.0991 0.0941 0.2292 0.021 Uiso calc R 1 1
C C6 -0.08636(16) 0.26089(14) 0.2138(2) 0.0178(4) Uani d . 1 1
H H6A -0.1711 0.2714 0.1658 0.021 Uiso calc R 1 1
C C7 0.52848(16) 0.26034(14) 0.4995(2) 0.0154(3) Uani d . 1 1
C C8 0.51602(16) 0.38450(14) 0.4988(2) 0.0151(3) Uani d . 1 1
C C9 0.60678(16) 0.45297(14) 0.4148(2) 0.0169(4) Uani d . 1 1
H H9A 0.6798 0.4210 0.3569 0.020 Uiso calc R 1 1
C C10 0.40925(17) 0.43222(14) 0.5845(2) 0.0179(4) Uani d . 1 1
H H10A 0.3473 0.3858 0.6425 0.022 Uiso calc R 1 1

loop_
_atom_site_aniso_label
_atom_site_aniso_U_11
_atom_site_aniso_U_22
_atom_site_aniso_U_33
_atom_site_aniso_U_12
_atom_site_aniso_U_13
_atom_site_aniso_U_23
O1 0.0190(6) 0.0135(6) 0.0313(7) 0.0022(5) -0.0043(5) -0.0011(5)
O2 0.0199(6) 0.0115(6) 0.0280(7) 0.0018(5) 0.0023(5) 0.0001(5)
O3 0.0184(6) 0.0145(6) 0.0272(7) -0.0025(5) 0.0007(5) 0.0028(5)
O4 0.0196(7) 0.0136(6) 0.0298(7) -0.0002(5) -0.0071(6) 0.0008(5)
N1 0.0195(7) 0.0131(7) 0.0189(7) 0.0039(6) -0.0001(6) 0.0013(6)
C2 0.0177(8) 0.0163(9) 0.0181(8) -0.0030(7) -0.0008(7) -0.0011(7)
C3 0.0145(8) 0.0173(9) 0.0173(8) -0.0005(7) 0.0002(7) 0.0001(7)
C4 0.0163(8) 0.0154(8) 0.0155(8) 0.0011(6) 0.0024(7) -0.0001(6)
C5 0.0166(8) 0.0166(9) 0.0196(9) -0.0036(7) -0.0004(7) -0.0007(7)
C6 0.0153(8) 0.0201(9) 0.0181(8) 0.0004(7) -0.0003(7) 0.0009(7)
C7 0.0142(8) 0.0160(8) 0.0159(8) 0.0019(7) -0.0050(7) -0.0013(7)
C8 0.0159(8) 0.0134(8) 0.0159(8) -0.0002(6) -0.0026(6) -0.0006(7)
C9 0.0144(8) 0.0159(8) 0.0206(9) -0.0001(7) 0.0013(7) -0.0002(7)
C10 0.0167(8) 0.0170(9) 0.0202(9) -0.0033(7) 0.0016(7) 0.0012(7)

loop_
_atom_type_symbol
_atom_type_description
_atom_type_scat_dispersion_real
_atom_type_scat_dispersion_imag
_atom_type_scat_source
C C 0.0033 0.0016 'International Tables Vol C Tables 4.2.6.8 and 6.1.1.4'
H H 0.0000 0.0000 'International Tables Vol C Tables 4.2.6.8 and 6.1.1.4'
N N 0.0061 0.0033 'International Tables Vol C Tables 4.2.6.8 and 6.1.1.4'
O O 0.0106 0.0060 'International Tables Vol C Tables 4.2.6.8 and 6.1.1.4'

loop_
_geom_angle_atom_site_label_1
_geom_angle_atom_site_label_2
_geom_angle_atom_site_label_3
_geom_angle_site_symmetry_1
_geom_angle
C6 N1 C2 . 120.25(15)
N1 C2 C3 . 121.66(16)
C2 C3 C4 . 120.37(16)
O1 C4 C5 . 122.52(16)
O1 C4 C3 . 121.67(16)
C5 C4 C3 . 115.81(15)
C6 C5 C4 . 120.73(16)
N1 C6 C5 . 121.17(16)
O3 C7 O2 . 123.74(15)
O3 C7 C8 . 122.55(15)
O2 C7 C8 . 113.71(14)
C9 C8 C10 . 119.57(16)
C9 C8 C7 . 121.99(15)
C10 C8 C7 . 118.43(15)
C10 C9 C8 3_666 120.11(16)
C9 C10 C8 3_666 120.32(16)
C7 O2 H2 . 109.5
H4Y O4 H4Z . 110(2)
C6 N1 H1N . 119.9
C2 N1 H1N . 119.9
N1 C2 H2A . 119.2
C3 C2 H2A . 119.2
C2 C3 H3A . 119.8
C4 C3 H3A . 119.8
C6 C5 H5A . 119.6
C4 C5 H5A . 119.6
N1 C6 H6A . 119.4
C5 C6 H6A . 119.4
C10 C9 H9A 3_666 119.9
C8 C9 H9A . 119.9
C9 C10 H10A 3_666 119.8
C8 C10 H10A . 119.8

loop_
_geom_bond_atom_site_label_1
_geom_bond_atom_site_label_2
_geom_bond_site_symmetry_2
_geom_bond_distance
O1 C4 . 1.282(2)
O2 C7 . 1.324(2)
O3 C7 . 1.218(2)
N1 C6 . 1.350(2)
N1 C2 . 1.351(2)
C2 C3 . 1.358(2)
C3 C4 . 1.426(2)
C4 C5 . 1.425(2)
C5 C6 . 1.361(2)
C7 C8 . 1.495(2)
C8 C9 . 1.392(2)
C8 C10 . 1.397(2)
C9 C10 3_666 1.387(2)
C10 C9 3_666 1.387(2)
O2 H2 . 0.8400
O4 H4Y . 0.846(9)
O4 H4Z . 0.847(9)
N1 H1N . 0.8800
C2 H2A . 0.9500
C3 H3A . 0.9500
C5 H5A . 0.9500
C6 H6A . 0.9500
C9 H9A . 0.9500
C10 H10A . 0.9500

loop_
_geom_hbond_atom_site_label_D
_geom_hbond_atom_site_label_H
_geom_hbond_atom_site_label_A
_geom_hbond_site_symmetry_A
_geom_hbond_distance_DH
_geom_hbond_distance_HA
_geom_hbond_distance_DA
_geom_hbond_angle_DHA
O2 H2 O4 . 0.84 1.75 2.5753(17) 167.2
O4 H4Y O3 3_656 0.846(9) 2.050(13) 2.8379(18) 155(2)
O4 H4Z O1 3_656 0.847(9) 1.850(10) 2.6951(18) 176(2)
N1 H1N O1 2 0.88 1.80 2.6628(19) 167.7

loop_
_geom_torsion_atom_site_label_1
_geom_torsion_atom_site_label_2
_geom_torsion_atom_site_label_3
_geom_torsion_atom_site_label_4
_geom_torsion_site_symmetry_4
_geom_torsion
C6 N1 C2 C3 . 0.1(2)
N1 C2 C3 C4 . 1.0(3)
C2 C3 C4 O1 . 178.36(16)
C2 C3 C4 C5 . -1.8(2)
O1 C4 C5 C6 . -178.49(16)
C3 C4 C5 C6 . 1.7(2)
C2 N1 C6 C5 . -0.2(2)
C4 C5 C6 N1 . -0.7(3)
O3 C7 C8 C9 . -177.02(16)
O2 C7 C8 C9 . 2.8(2)
O3 C7 C8 C10 . 2.6(2)
O2 C7 C8 C10 . -177.56(15)
C10 C8 C9 C10 3_666 -0.3(3)
C7 C8 C9 C10 3_666 179.28(16)
C9 C8 C10 C9 3_666 0.3(3)
C7 C8 C10 C9 3_666 -179.30(16)
